data_4133130
loop_
_publ_author_name
'Liu, Huiyu'
'Zhang, Weiguo'
'Halasyamani, P. Shiv'
'Stokes, Harold T.'
'Campbell, Branton J.'
'Evans, John S. O.'
'Evans, Ivana Radosavljevic'

_publ_section_title
;
 Understanding the Behavior of the Above-Room-Temperature Molecular
 Ferroelectric 5,6-Dichloro-2-methylbenzimidazole Using Symmetry Adapted
 Distortion Mode Analysis.
;
_journal_issue 41
_journal_name_full 'Journal of the American Chemical Society'
_journal_page_first 13441
_journal_page_last 13448
_journal_paper_doi 10.1021/jacs.8b08591
_journal_volume 140
_journal_year 2018
_chemical_absolute_configuration unk
_chemical_formula_moiety 'C8 H6 Cl2 N2'
_chemical_formula_sum 'C8 H6 Cl2 N2'
_chemical_formula_weight 201.05
_space_group_IT_number 29
_space_group_name_Hall 'P 2c -2ac'
_space_group_name_H-M_alt 'P c a 21'
_symmetry_cell_setting orthorhombic
_symmetry_space_group_name_H-M 'P c a 21'
_atom_sites_solution_hydrogens difmap
_atom_sites_solution_primary direct
_cell_angle_alpha 90
_cell_angle_beta 90
_cell_angle_gamma 90
_cell_formula_units_Z 4
_cell_length_a 13.9343(3)
_cell_length_b 5.64024(15)
_cell_length_c 10.3593(3)
_cell_measurement_reflns_used 0
_cell_measurement_temperature 293
_cell_measurement_theta_max 0
_cell_measurement_theta_min 0
_cell_volume 814.17(4)
_computing_cell_refinement 'USER DEFINED CELL REFINEMENT'
_computing_data_collection 'USER DEFINED DATA COLLECTION'
_computing_data_reduction 'USER DEFINED DATA REDUCTION'
_computing_molecular_graphics 'CAMERON (Watkin et al., 1996)'
_computing_publication_material 'CRYSTALS (Betteridge et al., 2003)'
_computing_structure_refinement 'CRYSTALS (Betteridge et al., 2003)'
_computing_structure_solution 'SIR92 (Altomare et al., 1994)'
_diffrn_ambient_temperature 293
_diffrn_measured_fraction_theta_full 0.997
_diffrn_measured_fraction_theta_max 0.960
_diffrn_measurement_device Serial
_diffrn_measurement_device_type Unknown
_diffrn_measurement_method \w/2\q
_diffrn_radiation_monochromator graphite
_diffrn_radiation_type 'Mo K\a'
_diffrn_radiation_wavelength 0.71073
_diffrn_reflns_av_R_equivalents 0.032
_diffrn_reflns_limit_h_max 20
_diffrn_reflns_limit_h_min 0
_diffrn_reflns_limit_k_max 8
_diffrn_reflns_limit_k_min 0
_diffrn_reflns_limit_l_max 15
_diffrn_reflns_limit_l_min 0
_diffrn_reflns_number 1611
_diffrn_reflns_theta_full 29.854
_diffrn_reflns_theta_max 33.543
_diffrn_reflns_theta_min 2.924
_diffrn_standards_number 0
_exptl_absorpt_coefficient_mu 0.733
_exptl_absorpt_correction_type none
_exptl_crystal_density_diffrn 1.640
_exptl_crystal_density_method 'not measured'
_exptl_crystal_F_000 408
_refine_diff_density_max 0.35
_refine_diff_density_min -0.19
_refine_ls_extinction_method None
_refine_ls_goodness_of_fit_ref 1.0000
_refine_ls_hydrogen_treatment mixed
_refine_ls_matrix_type full
_refine_ls_number_parameters 133
_refine_ls_number_reflns 1521
_refine_ls_number_restraints 1
_refine_ls_R_factor_all 0.0300
_refine_ls_R_factor_gt 0.0272
_refine_ls_shift/su_max 0.0006540
_refine_ls_shift/su_mean 0.0000326
_refine_ls_structure_factor_coef Fsqd
_refine_ls_weighting_details
;
 Method, part 1, Chebychev polynomial, (Watkin, 1994, Prince, 1982) 
 [weight] = 1.0/[A~0~*T~0~(x)+A~1~*T~1~(x) ... +A~n-1~]*T~n-1~(x)] 
 where A~i~ are the Chebychev coefficients listed below and x= Fcalc/Fmax 
 Method = Robust Weighting (Prince, 1982) 
 W = [weight] * [1-(deltaF/6*sigmaF)^2^]^2^ 
 A~i~ are: 
 0.163E+04 555. 0.148E+04 
;
_refine_ls_weighting_scheme calc
_refine_ls_wR_factor_all 0.0488
_refine_ls_wR_factor_gt 0.0456
_refine_ls_wR_factor_ref 0.0456
_reflns_limit_h_max 20
_reflns_limit_h_min 0
_reflns_limit_k_max 8
_reflns_limit_k_min 0
_reflns_limit_l_max 15
_reflns_limit_l_min 0
_reflns_number_gt 1521
_reflns_number_total 1611
_reflns_threshold_expression I>2.0\s(I)
_oxford_diffrn_Wilson_B_factor 1.73
_oxford_diffrn_Wilson_scale 0.00
_oxford_refine_ls_r_factor_ref 0.0272
_oxford_refine_ls_scale 9.03(16)
_oxford_reflns_number_all 1606
_oxford_reflns_threshold_expression_ref I>2.0\s(I)
_cod_data_source_file ja8b08591_si_001.cif
_cod_data_source_block 1
_cod_original_cell_volume 814.16(2)
_cod_original_sg_symbol_H-M 'P c a 21 '
_cod_database_code 4133130

loop_
_symmetry_equiv_pos_as_xyz
x,y,z
-x+1/2,y,z+1/2
x+1/2,-y,z
-x,-y,z+1/2

loop_
_atom_site_label
_atom_site_type_symbol
_atom_site_fract_x
_atom_site_fract_y
_atom_site_fract_z
_atom_site_U_iso_or_equiv
_atom_site_occupancy
_atom_site_adp_type
Cl1 Cl 0.52288(4) 1.26460(10) 0.41259(15) 0.0255 1.0000 Uani
Cl2 Cl 0.53831(4) 1.29182(9) 0.11159(15) 0.0249 1.0000 Uani
N2 N 0.76413(13) 0.5596(3) 0.1517(2) 0.0173 1.0000 Uani
C8 C 0.64184(14) 0.8911(4) 0.4000(2) 0.0189 1.0000 Uani
C3 C 0.69694(14) 0.7316(4) 0.3303(2) 0.0158 1.0000 Uani
N1 N 0.75428(16) 0.5442(3) 0.3670(2) 0.0172 1.0000 Uani
C2 C 0.86069(15) 0.2465(3) 0.2610(3) 0.0208 1.0000 Uani
C4 C 0.70417(14) 0.7391(4) 0.1948(2) 0.0161 1.0000 Uani
C6 C 0.60011(15) 1.0745(4) 0.1947(3) 0.0189 1.0000 Uani
C1 C 0.79255(12) 0.4487(3) 0.2579(3) 0.0168 1.0000 Uani
C7 C 0.59371(15) 1.0629(4) 0.3303(3) 0.0182 1.0000 Uani
C5 C 0.65542(15) 0.9141(4) 0.1259(2) 0.0181 1.0000 Uani
H81 H 0.634(2) 0.885(6) 0.487(3) 0.032(10) 1.0000 Uiso
H21 H 0.912(2) 0.287(6) 0.317(3) 0.047(11) 1.0000 Uiso
H22 H 0.881(2) 0.210(6) 0.174(3) 0.041(10) 1.0000 Uiso
H23 H 0.833(2) 0.120(6) 0.302(3) 0.045(10) 1.0000 Uiso
H51 H 0.658(2) 0.920(5) 0.034(3) 0.018(7) 1.0000 Uiso
H11 H 0.7614(19) 0.502(5) 0.443(2) 0.013(6) 1.0000 Uiso

loop_
_atom_site_aniso_label
_atom_site_aniso_U_11
_atom_site_aniso_U_22
_atom_site_aniso_U_33
_atom_site_aniso_U_23
_atom_site_aniso_U_13
_atom_site_aniso_U_12
Cl1 0.0273(2) 0.0243(2) 0.0248(2) -0.0026(2) 0.0046(2) 0.00545(18)
Cl2 0.0274(2) 0.0229(2) 0.0245(2) 0.0027(2) -0.0054(2) 0.00484(18)
N2 0.0201(8) 0.0190(7) 0.0126(7) 0.0006(6) -0.0008(6) 0.0016(6)
C8 0.0203(8) 0.0222(9) 0.0142(9) -0.0004(8) 0.0027(7) -0.0016(7)
C3 0.0165(8) 0.0182(8) 0.0126(8) 0.0007(7) -0.0003(6) -0.0013(7)
N1 0.0217(7) 0.0186(7) 0.0114(7) 0.0008(7) -0.0001(5) 0.0001(7)
C2 0.0233(8) 0.0206(8) 0.0186(7) 0.0009(9) -0.0022(9) 0.0014(6)
C4 0.0172(8) 0.0187(8) 0.0123(9) -0.0003(7) -0.0011(6) -0.0014(7)
C6 0.0197(8) 0.0188(9) 0.0183(9) 0.0022(7) -0.0033(7) -0.0013(7)
C1 0.0187(7) 0.0173(7) 0.0143(6) 0.0003(8) -0.0003(7) -0.0025(6)
C7 0.0179(8) 0.0183(8) 0.0184(9) -0.0010(7) 0.0023(7) -0.0018(7)
C5 0.0209(8) 0.0205(8) 0.0130(9) 0.0028(8) -0.0010(7) 0.0001(7)

loop_
_atom_type_symbol
_atom_type_scat_dispersion_real
_atom_type_scat_dispersion_imag
_atom_type_scat_Cromer_Mann_a1
_atom_type_scat_Cromer_Mann_b1
_atom_type_scat_Cromer_Mann_a2
_atom_type_scat_Cromer_Mann_b2
_atom_type_scat_Cromer_Mann_a3
_atom_type_scat_Cromer_Mann_b3
_atom_type_scat_Cromer_Mann_a4
_atom_type_scat_Cromer_Mann_b4
_atom_type_scat_Cromer_Mann_c
_atom_type_scat_source
C 0.0033 0.0016 2.3100 20.8439 1.0200 10.2075 1.5886 0.5687 0.8650 51.6512 0.2156 'International Tables Vol C 4.2.6.8 and 6.1.1.4'
H 0.0000 0.0000 0.4930 10.5109 0.3229 26.1257 0.1402 3.1424 0.0408 57.7998 0.0030 'International Tables Vol C 4.2.6.8 and 6.1.1.4'
N 0.0061 0.0033 12.2126 0.0057 3.1322 9.8933 2.0125 28.9975 1.1663 0.5826 -11.5290 'International Tables Vol C 4.2.6.8 and 6.1.1.4'
Cl 0.1484 0.1585 11.4604 0.0104 7.1964 1.1662 6.2556 18.5194 1.6455 47.7784 -9.5574 'International Tables Vol C 4.2.6.8 and 6.1.1.4'

loop_
_geom_angle_atom_site_label_1
_geom_angle_atom_site_label_2
_geom_angle_atom_site_label_3
_geom_angle
_geom_angle_publ_flag
C4 N2 C1 104.86(18) yes
C3 C8 C7 116.9(2) yes
C3 C8 H81 124(2) no
C7 C8 H81 119(2) no
C8 C3 N1 132.5(2) yes
C8 C3 C4 122.6(2) yes
N1 C3 C4 104.8(2) yes
C3 N1 C1 107.59(19) yes
C3 N1 H11 123.5(18) no
C1 N1 H11 128.9(18) no
C1 C2 H21 108(2) no
C1 C2 H22 110(2) no
H21 C2 H22 113(3) no
C1 C2 H23 110.0(20) no
H21 C2 H23 102(3) no
H22 C2 H23 113(3) no
C3 C4 N2 110.0(2) yes
C3 C4 C5 119.8(2) yes
N2 C4 C5 130.2(2) yes
Cl2 C6 C7 119.9(2) yes
Cl2 C6 C5 118.97(17) yes
C7 C6 C5 121.1(2) yes
C2 C1 N1 122.5(2) yes
C2 C1 N2 124.8(2) yes
N1 C1 N2 112.67(15) yes
Cl1 C7 C6 119.8(2) yes
Cl1 C7 C8 118.71(18) yes
C6 C7 C8 121.5(2) yes
C4 C5 C6 118.1(2) yes
C4 C5 H51 121.2(18) no
C6 C5 H51 120.7(18) no

loop_
_geom_bond_atom_site_label_1
_geom_bond_atom_site_label_2
_geom_bond_distance
_geom_bond_publ_flag
Cl1 C7 1.731(2) yes
Cl2 C6 1.728(2) yes
N2 C4 1.387(3) yes
N2 C1 1.326(3) yes
C8 C3 1.385(3) yes
C8 C7 1.382(3) yes
C8 H81 0.91(3) no
C3 N1 1.378(3) yes
C3 C4 1.408(2) yes
N1 C1 1.360(3) yes
N1 H11 0.83(2) no
C2 C1 1.485(3) yes
C2 H21 0.95(3) no
C2 H22 0.97(3) no
C2 H23 0.91(3) no
C4 C5 1.395(3) yes
C6 C7 1.409(2) yes
C6 C5 1.386(3) yes
C5 H51 0.95(3) no

loop_
_geom_hbond_atom_site_label_D
_geom_hbond_atom_site_label_H
_geom_hbond_atom_site_label_A
_geom_hbond_site_symmetry_A
_geom_hbond_angle_DHA
_geom_hbond_distance_DH
_geom_hbond_distance_HA
_geom_hbond_distance_DA
_geom_hbond_publ_flag
N1 H11 N2 2_655 150(2) 0.828 2.216 2.962(3) yes
